data_4070471
loop_
_publ_author_name
'Oguadinma, Paul O.'
'Schaper, Frank'

_publ_section_title
;
 \p Back-Bonding in Dibenzyl-\b-diketiminato Copper Olefin Complexes
;
_journal_issue 23
_journal_name_full Organometallics
_journal_page_first 6721
_journal_paper_doi 10.1021/om900840f
_journal_volume 28
_journal_year 2009
_chemical_compound_source 'Synthesized by the authors. See text'
_chemical_formula_moiety 'C52 H52 Cu2 N4'
_chemical_formula_sum 'C52 H52 Cu2 N4'
_chemical_formula_weight 860.06
_chemical_name_systematic
; 
 ? 
;
_space_group_IT_number 2
_symmetry_cell_setting triclinic
_symmetry_space_group_name_Hall '-P 1'
_symmetry_space_group_name_H-M 'P -1'
_atom_sites_solution_hydrogens geom
_atom_sites_solution_primary direct
_atom_sites_solution_secondary difmap
_audit_creation_method SHELXL-97
_cell_angle_alpha 93.520(6)
_cell_angle_beta 98.623(6)
_cell_angle_gamma 105.864(5)
_cell_formula_units_Z 4
_cell_length_a 11.317(2)
_cell_length_b 11.331(2)
_cell_length_c 36.015(7)
_cell_measurement_reflns_used 8413
_cell_measurement_temperature 150
_cell_measurement_theta_max 65.33
_cell_measurement_theta_min 2.50
_cell_volume 4366.7(14)
_computing_cell_refinement 'SAINT V7.34A (Bruker AXS, 2006b)'
_computing_data_collection 'APEX2 v2.1-0 (Bruker AXS, 2006a)'
_computing_data_reduction 'SAINT V7.34A (Bruker AXS, 2006b)'
_computing_molecular_graphics 'SHELXTL v6.12 (Bruker AXS, 2001)'
_computing_publication_material 'UdMX (Maris, 2004)'
_computing_structure_refinement 'SHELXL97 (Sheldrick, 2008)'
_computing_structure_solution 'SHELXS97 (Sheldrick, 2008)'
_diffrn_ambient_temperature 150
_diffrn_detector_area_resol_mean 5.5
_diffrn_measured_fraction_theta_full 0.963
_diffrn_measured_fraction_theta_max 0.963
_diffrn_measurement_device_type 'Bruker Smart 6000'
_diffrn_measurement_method \w
_diffrn_radiation_monochromator 'Montel 200 optics'
_diffrn_radiation_source 'Rotating Anode'
_diffrn_radiation_type CuK\a
_diffrn_radiation_wavelength 1.54178
_diffrn_reflns_av_R_equivalents 0.113
_diffrn_reflns_av_sigmaI/netI 0.1386
_diffrn_reflns_limit_h_max 12
_diffrn_reflns_limit_h_min -10
_diffrn_reflns_limit_k_max 13
_diffrn_reflns_limit_k_min -13
_diffrn_reflns_limit_l_max 43
_diffrn_reflns_limit_l_min -43
_diffrn_reflns_number 52791
_diffrn_reflns_theta_full 68.64
_diffrn_reflns_theta_max 68.64
_diffrn_reflns_theta_min 1.25
_exptl_absorpt_coefficient_mu 1.497
_exptl_absorpt_correction_T_max 0.833
_exptl_absorpt_correction_T_min 0.498
_exptl_absorpt_correction_type multi-scan
_exptl_absorpt_process_details 'Sadabs (Sheldrick, 1996)'
_exptl_crystal_colour yellow
_exptl_crystal_density_diffrn 1.308
_exptl_crystal_density_method 'not measured'
_exptl_crystal_description block
_exptl_crystal_F_000 1800
_exptl_crystal_size_max 0.20
_exptl_crystal_size_mid 0.14
_exptl_crystal_size_min 0.12
_refine_diff_density_max 0.617
_refine_diff_density_min -1.245
_refine_diff_density_rms 0.110
_refine_ls_extinction_coef 0.00153(17)
_refine_ls_extinction_expression Fc^*^=kFc[1+0.001xFc^2^\l^3^/sin(2\q)]^-1/4^
_refine_ls_extinction_method SHELXL
_refine_ls_goodness_of_fit_ref 0.952
_refine_ls_hydrogen_treatment constr
_refine_ls_matrix_type full
_refine_ls_number_parameters 1054
_refine_ls_number_reflns 15547
_refine_ls_number_restraints 0
_refine_ls_restrained_S_all 0.952
_refine_ls_R_factor_all 0.2164
_refine_ls_R_factor_gt 0.1084
_refine_ls_shift/su_max 0.000
_refine_ls_shift/su_mean 0.000
_refine_ls_structure_factor_coef Fsqd
_refine_ls_weighting_details 'calc w=1/[\s^2^(Fo^2^)+(0.1726P)^2^] where P=(Fo^2^+2Fc^2^)/3'
_refine_ls_weighting_scheme calc
_refine_ls_wR_factor_gt 0.2739
_refine_ls_wR_factor_ref 0.3258
_reflns_number_gt 5520
_reflns_number_total 15547
_reflns_threshold_expression I>2\s(I)
_cod_data_source_file om900840f_si_001.cif
_cod_data_source_block comp6
_cod_depositor_comments
;
The following automatic conversions were performed:

'_symmetry_cell_setting' value 'Triclinic' changed to 'triclinic'
according to /home/saulius/struct/CIF-dictionaries/cif_core.dic
dictionary named 'cif_core.dic' version 2.4.2 from
2011-04-26.

'_geom_bond_publ_flag' value 'Y' changed to 'y'
according to /home/saulius/struct/CIF-dictionaries/cif_core.dic
dictionary named 'cif_core.dic' version 2.4.2 from 2011-04-26 (136
times).

'_geom_angle_publ_flag' value 'Y' changed to 'y' according
to /home/saulius/struct/CIF-dictionaries/cif_core.dic dictionary
named 'cif_core.dic' version 2.4.2 from 2011-04-26 (187 times).

Automatic conversion script
Id: cif_fix_values 1715 2011-07-08 13:25:40Z adriana 
;
_cod_original_cell_volume 4366.7(15)
_cod_original_sg_symbol_H-M P-1
_cod_database_code 4070471

loop_
_symmetry_equiv_pos_as_xyz
'x, y, z'
'-x, -y, -z'

loop_
_atom_site_label
_atom_site_type_symbol
_atom_site_fract_x
_atom_site_fract_y
_atom_site_fract_z
_atom_site_U_iso_or_equiv
_atom_site_adp_type
_atom_site_occupancy
_atom_site_symmetry_multiplicity
_atom_site_calc_flag
_atom_site_refinement_flags
Cu1 Cu 0.52317(9) 0.78759(11) 0.31662(3) 0.0665(4) Uani 1 1 d .
Cu2 Cu 0.67911(10) 0.90839(11) 0.37692(3) 0.0701(4) Uani 1 1 d .
Cu3 Cu 0.01673(10) 0.19749(11) 0.11588(3) 0.0695(4) Uani 1 1 d .
Cu4 Cu 0.15636(9) 0.30880(11) 0.18044(3) 0.0665(4) Uani 1 1 d .
N1 N 0.6347(6) 1.0452(6) 0.3992(2) 0.070(2) Uani 1 1 d .
N2 N 0.6943(6) 0.8211(6) 0.42003(19) 0.071(2) Uani 1 1 d .
N3 N 0.3851(5) 0.8438(6) 0.29519(18) 0.0623(18) Uani 1 1 d .
N4 N 0.4323(6) 0.6198(5) 0.32027(19) 0.0628(18) Uani 1 1 d .
N5 N 0.0033(7) 0.2885(6) 0.0730(2) 0.074(2) Uani 1 1 d .
N6 N 0.0742(6) 0.0703(6) 0.0930(2) 0.070(2) Uani 1 1 d .
N7 N 0.2900(6) 0.2511(6) 0.20488(18) 0.0625(18) Uani 1 1 d .
N8 N 0.2454(6) 0.4794(6) 0.1806(2) 0.0681(19) Uani 1 1 d .
C1 C 0.5645(8) 1.1530(8) 0.4501(3) 0.091(3) Uani 1 1 d .
H1A H 0.6265 1.2305 0.4478 0.136 Uiso 1 1 calc R
H1B H 0.5593 1.1454 0.4768 0.136 Uiso 1 1 calc R
H1C H 0.4829 1.1526 0.4363 0.136 Uiso 1 1 calc R
C2 C 0.6026(8) 1.0462(10) 0.4339(3) 0.078(3) Uani 1 1 d .
C3 C 0.6065(9) 0.9480(11) 0.4560(3) 0.096(3) Uani 1 1 d .
H3A H 0.5702 0.9519 0.4780 0.115 Uiso 1 1 calc R
C4 C 0.6525(9) 0.8470(10) 0.4521(3) 0.088(3) Uani 1 1 d .
C5 C 0.6568(10) 0.7700(11) 0.4843(3) 0.122(4) Uani 1 1 d .
H5A H 0.6080 0.6845 0.4756 0.182 Uiso 1 1 calc R
H5B H 0.6218 0.8022 0.5047 0.182 Uiso 1 1 calc R
H5C H 0.7435 0.7728 0.4937 0.182 Uiso 1 1 calc R
C6 C 0.7715(11) 1.2534(11) 0.3929(3) 0.094(3) Uani 1 1 d .
C7 C 0.7891(15) 1.3660(14) 0.3775(3) 0.147(5) Uani 1 1 d .
H7A H 0.7230 1.3822 0.3610 0.176 Uiso 1 1 calc R
C8 C 0.905(2) 1.4543(18) 0.3867(5) 0.212(12) Uani 1 1 d .
H8A H 0.9150 1.5355 0.3798 0.254 Uiso 1 1 calc R
C9 C 1.0065(18) 1.424(3) 0.4061(7) 0.224(16) Uani 1 1 d .
H9A H 1.0888 1.4769 0.4084 0.269 Uiso 1 1 calc R
C10 C 0.9845(15) 1.3154(17) 0.4219(5) 0.171(8) Uani 1 1 d .
H10A H 1.0513 1.2993 0.4381 0.206 Uiso 1 1 calc R
C11 C 0.8692(10) 1.2272(11) 0.4153(3) 0.106(4) Uani 1 1 d .
H11A H 0.8578 1.1510 0.4260 0.127 Uiso 1 1 calc R
C12 C 0.6474(8) 1.1599(8) 0.3811(2) 0.075(3) Uani 1 1 d .
H12A H 0.5818 1.1970 0.3871 0.090 Uiso 1 1 calc R
H12B H 0.6328 1.1393 0.3533 0.090 Uiso 1 1 calc R
C13 C 0.8849(10) 0.7556(11) 0.4442(3) 0.083(3) Uani 1 1 d .
C14 C 0.9592(10) 0.8752(12) 0.4504(3) 0.099(3) Uani 1 1 d .
H14A H 0.9277 0.9383 0.4403 0.119 Uiso 1 1 calc R
C15 C 1.0795(11) 0.9066(12) 0.4712(3) 0.113(4) Uani 1 1 d .
H15A H 1.1281 0.9905 0.4765 0.135 Uiso 1 1 calc R
C16 C 1.1258(13) 0.8151(17) 0.4838(4) 0.137(6) Uani 1 1 d .
H16A H 1.2088 0.8350 0.4972 0.164 Uiso 1 1 calc R
C17 C 1.0553(17) 0.6956(18) 0.4775(4) 0.172(7) Uani 1 1 d .
H17A H 1.0898 0.6330 0.4865 0.207 Uiso 1 1 calc R
C18 C 0.9326(13) 0.6631(11) 0.4580(3) 0.124(4) Uani 1 1 d .
H18A H 0.8828 0.5795 0.4542 0.149 Uiso 1 1 calc R
C19 C 0.7537(8) 0.7214(8) 0.4214(3) 0.080(3) Uani 1 1 d .
H19A H 0.7567 0.6919 0.3952 0.096 Uiso 1 1 calc R
H19B H 0.7007 0.6519 0.4321 0.096 Uiso 1 1 calc R
C20 C 0.1790(7) 0.8086(8) 0.2547(2) 0.085(3) Uani 1 1 d .
H20A H 0.2145 0.8586 0.2356 0.127 Uiso 1 1 calc R
H20B H 0.1482 0.8590 0.2718 0.127 Uiso 1 1 calc R
H20C H 0.1099 0.7381 0.2422 0.127 Uiso 1 1 calc R
C21 C 0.2780(8) 0.7625(9) 0.2768(2) 0.072(2) Uani 1 1 d .
C22 C 0.2549(7) 0.6358(9) 0.2777(2) 0.071(3) Uani 1 1 d .
H22A H 0.1847 0.5876 0.2601 0.085 Uiso 1 1 calc R
C23 C 0.3175(8) 0.5670(9) 0.3001(3) 0.077(3) Uani 1 1 d .
C24 C 0.2515(7) 0.4312(8) 0.3008(3) 0.089(3) Uani 1 1 d .
H24A H 0.3086 0.3822 0.2969 0.134 Uiso 1 1 calc R
H24B H 0.1782 0.4054 0.2807 0.134 Uiso 1 1 calc R
H24C H 0.2251 0.4186 0.3254 0.134 Uiso 1 1 calc R
C25 C 0.3174(7) 1.0072(8) 0.3299(3) 0.073(3) Uani 1 1 d .
C26 C 0.3165(8) 0.9537(9) 0.3633(3) 0.082(3) Uani 1 1 d .
H26A H 0.3610 0.8945 0.3678 0.098 Uiso 1 1 calc R
C27 C 0.2521(9) 0.9845(10) 0.3904(3) 0.095(3) Uani 1 1 d .
H27A H 0.2496 0.9443 0.4128 0.114 Uiso 1 1 calc R
C28 C 0.1917(9) 1.0735(10) 0.3848(3) 0.098(3) Uani 1 1 d .
H28A H 0.1497 1.0970 0.4037 0.118 Uiso 1 1 calc R
C29 C 0.1922(9) 1.1281(10) 0.3522(4) 0.110(4) Uani 1 1 d .
H29A H 0.1486 1.1883 0.3483 0.131 Uiso 1 1 calc R
C30 C 0.2554(8) 1.0977(8) 0.3241(3) 0.086(3) Uani 1 1 d .
H30A H 0.2562 1.1375 0.3016 0.104 Uiso 1 1 calc R
C31 C 0.3889(7) 0.9739(8) 0.2993(2) 0.072(2) Uani 1 1 d .
H31A H 0.3532 0.9955 0.2748 0.086 Uiso 1 1 calc R
H31B H 0.4771 1.0245 0.3058 0.086 Uiso 1 1 calc R
C32 C 0.4301(8) 0.5362(10) 0.3839(3) 0.085(3) Uani 1 1 d .
C33 C 0.4297(10) 0.4367(11) 0.4047(4) 0.124(4) Uani 1 1 d .
H33A H 0.4582 0.3714 0.3951 0.149 Uiso 1 1 calc R
C34 C 0.3889(13) 0.4313(14) 0.4386(4) 0.160(6) Uani 1 1 d .
H34A H 0.3901 0.3628 0.4525 0.192 Uiso 1 1 calc R
C35 C 0.3467(11) 0.5237(14) 0.4526(4) 0.136(5) Uani 1 1 d .
H35A H 0.3199 0.5189 0.4764 0.163 Uiso 1 1 calc R
C36 C 0.3417(10) 0.6238(11) 0.4333(3) 0.110(4) Uani 1 1 d .
H36A H 0.3098 0.6862 0.4431 0.132 Uiso 1 1 calc R
C37 C 0.3849(9) 0.6311(9) 0.3988(3) 0.093(3) Uani 1 1 d .
H37A H 0.3839 0.7002 0.3852 0.111 Uiso 1 1 calc R
C38 C 0.4842(7) 0.5450(8) 0.3473(3) 0.076(3) Uani 1 1 d .
H38A H 0.5758 0.5816 0.3538 0.091 Uiso 1 1 calc R
H38B H 0.4681 0.4606 0.3347 0.091 Uiso 1 1 calc R
C39 C 0.7867(7) 0.7405(8) 0.3243(2) 0.066(2) Uani 1 1 d .
C40 C 0.9159(7) 0.7861(8) 0.3378(3) 0.080(3) Uani 1 1 d .
H40A H 0.9492 0.8632 0.3530 0.096 Uiso 1 1 calc R
C41 C 0.9941(8) 0.7170(10) 0.3287(3) 0.093(3) Uani 1 1 d .
H41A H 1.0813 0.7478 0.3376 0.112 Uiso 1 1 calc R
C42 C 0.9476(8) 0.6065(10) 0.3075(3) 0.091(3) Uani 1 1 d .
H42A H 1.0026 0.5611 0.3014 0.109 Uiso 1 1 calc R
C43 C 0.8209(8) 0.5589(8) 0.2945(2) 0.079(3) Uani 1 1 d .
H43A H 0.7887 0.4810 0.2798 0.095 Uiso 1 1 calc R
C44 C 0.7409(7) 0.6267(8) 0.3032(2) 0.072(2) Uani 1 1 d .
H44A H 0.6536 0.5942 0.2946 0.087 Uiso 1 1 calc R
C45 C 0.7267(7) 1.0249(7) 0.3006(3) 0.057(2) Uani 1 1 d .
C46 C 0.6685(7) 1.0263(8) 0.2642(3) 0.070(2) Uani 1 1 d .
H46A H 0.5965 0.9609 0.2534 0.084 Uiso 1 1 calc R
C47 C 0.7142(8) 1.1230(10) 0.2428(3) 0.082(3) Uani 1 1 d .
H47A H 0.6744 1.1221 0.2176 0.099 Uiso 1 1 calc R
C48 C 0.8181(9) 1.2203(9) 0.2588(3) 0.085(3) Uani 1 1 d .
H48A H 0.8484 1.2868 0.2447 0.102 Uiso 1 1 calc R
C49 C 0.8768(9) 1.2199(9) 0.2950(3) 0.089(3) Uani 1 1 d .
H49A H 0.9479 1.2862 0.3058 0.107 Uiso 1 1 calc R
C50 C 0.8332(7) 1.1233(8) 0.3162(3) 0.073(2) Uani 1 1 d .
H50A H 0.8751 1.1237 0.3412 0.087 Uiso 1 1 calc R
C51 C 0.7025(6) 0.8174(8) 0.3313(2) 0.064(2) Uani 1 1 d .
C52 C 0.6823(6) 0.9202(8) 0.3229(2) 0.060(2) Uani 1 1 d .
C60 C 0.0447(9) 0.3485(8) 0.0101(3) 0.100(3) Uani 1 1 d .
H60A H 0.0829 0.4353 0.0200 0.150 Uiso 1 1 calc R
H60B H -0.0432 0.3358 -0.0007 0.150 Uiso 1 1 calc R
H60C H 0.0886 0.3263 -0.0095 0.150 Uiso 1 1 calc R
C61 C 0.0539(8) 0.2672(9) 0.0422(3) 0.080(3) Uani 1 1 d .
C62 C 0.1111(8) 0.1776(9) 0.0379(3) 0.078(3) Uani 1 1 d .
H62A H 0.1554 0.1823 0.0173 0.094 Uiso 1 1 calc R
C63 C 0.1140(7) 0.0790(9) 0.0595(3) 0.074(3) Uani 1 1 d .
C64 C 0.1618(8) -0.0215(8) 0.0431(2) 0.088(3) Uani 1 1 d .
H64A H 0.2336 -0.0293 0.0606 0.132 Uiso 1 1 calc R
H64B H 0.1872 -0.0003 0.0189 0.132 Uiso 1 1 calc R
H64C H 0.0956 -0.1000 0.0390 0.132 Uiso 1 1 calc R
C67 C -0.2098(14) 0.3052(15) 0.0542(3) 0.110(4) Uani 1 1 d .
C68 C -0.2926(16) 0.3746(15) 0.0474(4) 0.149(6) Uani 1 1 d .
H68A H -0.2624 0.4618 0.0526 0.179 Uiso 1 1 calc R
C69 C -0.418(3) 0.321(3) 0.0332(7) 0.225(17) Uani 1 1 d .
H69A H -0.4727 0.3709 0.0276 0.270 Uiso 1 1 calc R
C70 C -0.4604(19) 0.202(2) 0.0278(6) 0.193(13) Uani 1 1 d .
H70A H -0.5475 0.1656 0.0197 0.231 Uiso 1 1 calc R
C71 C -0.3831(14) 0.1223(14) 0.0332(3) 0.147(5) Uani 1 1 d .
H71A H -0.4141 0.0350 0.0282 0.177 Uiso 1 1 calc R
C72 C -0.2550(11) 0.1846(15) 0.0470(3) 0.121(4) Uani 1 1 d .
H72A H -0.1987 0.1361 0.0512 0.146 Uiso 1 1 calc R
C73 C -0.0766(11) 0.3730(10) 0.0713(3) 0.103(3) Uani 1 1 d .
H73A H -0.0442 0.4403 0.0560 0.123 Uiso 1 1 calc R
H73B H -0.0736 0.4105 0.0971 0.123 Uiso 1 1 calc R
C74 C -0.0559(9) -0.1412(9) 0.0982(3) 0.075(3) Uani 1 1 d .
C75 C -0.0783(11) -0.2502(11) 0.1151(3) 0.099(3) Uani 1 1 d .
H75A H -0.0125 -0.2635 0.1325 0.119 Uiso 1 1 calc R
C76 C -0.1915(15) -0.3401(11) 0.1078(4) 0.131(5) Uani 1 1 d .
H76A H -0.2039 -0.4142 0.1196 0.158 Uiso 1 1 calc R
C77 C -0.2877(12) -0.3179(13) 0.0823(4) 0.133(5) Uani 1 1 d .
H77A H -0.3675 -0.3770 0.0773 0.160 Uiso 1 1 calc R
C78 C -0.2680(11) -0.2102(12) 0.0641(3) 0.122(4) Uani 1 1 d .
H78A H -0.3332 -0.1963 0.0467 0.146 Uiso 1 1 calc R
C79 C -0.1517(10) -0.1246(10) 0.0721(3) 0.092(3) Uani 1 1 d .
H79A H -0.1370 -0.0523 0.0594 0.110 Uiso 1 1 calc R
C80 C 0.0667(7) -0.0421(9) 0.1107(2) 0.078(3) Uani 1 1 d .
H80A H 0.0796 -0.0221 0.1384 0.094 Uiso 1 1 calc R
H80B H 0.1351 -0.0751 0.1049 0.094 Uiso 1 1 calc R
C81 C 0.4283(8) 0.6651(8) 0.2026(3) 0.091(3) Uani 1 1 d .
H81A H 0.3693 0.7142 0.2031 0.137 Uiso 1 1 calc R
H81B H 0.4665 0.6777 0.1799 0.137 Uiso 1 1 calc R
H81C H 0.4934 0.6910 0.2251 0.137 Uiso 1 1 calc R
C82 C 0.3588(8) 0.5278(9) 0.2020(3) 0.074(3) Uani 1 1 d .
C83 C 0.4203(7) 0.4607(9) 0.2244(3) 0.075(3) Uani 1 1 d .
H83A H 0.4898 0.5082 0.2424 0.090 Uiso 1 1 calc R
C84 C 0.3947(8) 0.3323(10) 0.2243(2) 0.071(3) Uani 1 1 d .
C85 C 0.4930(7) 0.2871(8) 0.2472(2) 0.083(3) Uani 1 1 d .
H85A H 0.4544 0.2295 0.2641 0.125 Uiso 1 1 calc R
H85B H 0.5565 0.3575 0.2622 0.125 Uiso 1 1 calc R
H85C H 0.5322 0.2450 0.2302 0.125 Uiso 1 1 calc R
C86 C 0.2619(8) 0.5619(10) 0.1181(3) 0.083(3) Uani 1 1 d .
C87 C 0.3137(10) 0.4714(10) 0.1066(3) 0.126(4) Uani 1 1 d .
H87A H 0.3143 0.4062 0.1219 0.151 Uiso 1 1 calc R
C88 C 0.3644(13) 0.4708(14) 0.0740(4) 0.153(6) Uani 1 1 d .
H88A H 0.4000 0.4072 0.0675 0.184 Uiso 1 1 calc R
C89 C 0.3630(12) 0.5600(17) 0.0520(4) 0.142(6) Uani 1 1 d .
H89A H 0.3961 0.5593 0.0293 0.170 Uiso 1 1 calc R
C90 C 0.3136(10) 0.6542(12) 0.0618(4) 0.122(4) Uani 1 1 d .
H90A H 0.3167 0.7196 0.0463 0.146 Uiso 1 1 calc R
C91 C 0.2586(9) 0.6542(11) 0.0945(3) 0.103(3) Uani 1 1 d .
H91A H 0.2200 0.7161 0.1003 0.124 Uiso 1 1 calc R
C92 C 0.2012(7) 0.5540(8) 0.1529(3) 0.077(3) Uani 1 1 d .
H92A H 0.2165 0.6386 0.1652 0.093 Uiso 1 1 calc R
H92B H 0.1099 0.5187 0.1449 0.093 Uiso 1 1 calc R
C93 C 0.3596(7) 0.0856(9) 0.1733(3) 0.068(2) Uani 1 1 d .
C94 C 0.4103(8) -0.0121(8) 0.1786(3) 0.083(3) Uani 1 1 d .
H94A H 0.4014 -0.0542 0.2005 0.099 Uiso 1 1 calc R
C95 C 0.4747(9) -0.0488(10) 0.1518(4) 0.107(4) Uani 1 1 d .
H95A H 0.5077 -0.1166 0.1554 0.129 Uiso 1 1 calc R
C96 C 0.4908(9) 0.0118(10) 0.1202(3) 0.093(3) Uani 1 1 d .
H96A H 0.5348 -0.0131 0.1021 0.112 Uiso 1 1 calc R
C97 C 0.4422(8) 0.1081(9) 0.1154(3) 0.087(3) Uani 1 1 d .
H97A H 0.4547 0.1523 0.0940 0.104 Uiso 1 1 calc R
C98 C 0.3747(7) 0.1436(9) 0.1410(3) 0.084(3) Uani 1 1 d .
H98A H 0.3384 0.2088 0.1363 0.100 Uiso 1 1 calc R
C99 C 0.2854(7) 0.1223(8) 0.2016(2) 0.067(2) Uani 1 1 d .
H99A H 0.1972 0.0724 0.1943 0.081 Uiso 1 1 calc R
H99B H 0.3170 0.1013 0.2268 0.081 Uiso 1 1 calc R
C100 C -0.0512(8) 0.0675(8) 0.1890(3) 0.069(2) Uani 1 1 d .
C101 C -0.0022(8) 0.0608(9) 0.2256(3) 0.073(3) Uani 1 1 d .
H10B H 0.0696 0.1242 0.2377 0.088 Uiso 1 1 calc R
C102 C -0.0533(9) -0.0350(10) 0.2457(3) 0.083(3) Uani 1 1 d .
H10C H -0.0201 -0.0349 0.2716 0.100 Uiso 1 1 calc R
C103 C -0.1535(10) -0.1309(9) 0.2274(4) 0.089(3) Uani 1 1 d .
H10D H -0.1876 -0.1990 0.2405 0.107 Uiso 1 1 calc R
C104 C -0.2040(8) -0.1280(9) 0.1905(3) 0.086(3) Uani 1 1 d .
H10E H -0.2722 -0.1944 0.1779 0.103 Uiso 1 1 calc R
C105 C -0.1542(8) -0.0257(9) 0.1709(3) 0.084(3) Uani 1 1 d .
H10F H -0.1912 -0.0213 0.1458 0.100 Uiso 1 1 calc R
C106 C -0.1066(7) 0.3538(8) 0.1680(2) 0.060(2) Uani 1 1 d .
C107 C -0.2339(8) 0.3093(8) 0.1538(2) 0.076(3) Uani 1 1 d .
H10G H -0.2666 0.2333 0.1380 0.092 Uiso 1 1 calc R
C108 C -0.3127(8) 0.3781(9) 0.1629(3) 0.079(3) Uani 1 1 d .
H10H H -0.3992 0.3489 0.1528 0.095 Uiso 1 1 calc R
C109 C -0.2692(8) 0.4852(9) 0.1859(3) 0.084(3) Uani 1 1 d .
H10I H -0.3254 0.5287 0.1923 0.101 Uiso 1 1 calc R
C110 C -0.1423(8) 0.5319(8) 0.2001(2) 0.080(3) Uani 1 1 d .
H11B H -0.1107 0.6082 0.2157 0.096 Uiso 1 1 calc R
C111 C -0.0618(8) 0.4640(8) 0.1908(2) 0.070(2) Uani 1 1 d .
H11C H 0.0250 0.4948 0.2004 0.084 Uiso 1 1 calc R
C112 C -0.0023(6) 0.1735(7) 0.1685(2) 0.056(2) Uani 1 1 d .
C113 C -0.0211(6) 0.2793(8) 0.1612(2) 0.058(2) Uani 1 1 d .

loop_
_atom_site_aniso_label
_atom_site_aniso_U_11
_atom_site_aniso_U_22
_atom_site_aniso_U_33
_atom_site_aniso_U_23
_atom_site_aniso_U_13
_atom_site_aniso_U_12
Cu1 0.0386(7) 0.0708(9) 0.0936(10) 0.0109(7) 0.0192(6) 0.0172(6)
Cu2 0.0466(7) 0.0783(9) 0.0904(10) 0.0124(7) 0.0204(6) 0.0207(6)
Cu3 0.0515(8) 0.0751(9) 0.0859(10) 0.0053(7) 0.0177(6) 0.0224(6)
Cu4 0.0432(7) 0.0709(9) 0.0900(9) 0.0066(7) 0.0198(6) 0.0200(6)
N1 0.050(4) 0.074(5) 0.088(6) 0.001(4) 0.014(4) 0.024(4)
N2 0.059(5) 0.077(5) 0.085(5) 0.029(4) 0.019(4) 0.024(4)
N3 0.033(4) 0.056(5) 0.100(5) 0.011(4) 0.014(3) 0.014(3)
N4 0.050(4) 0.041(4) 0.103(6) 0.012(4) 0.029(4) 0.013(3)
N5 0.075(5) 0.071(5) 0.074(5) 0.015(4) 0.013(4) 0.018(4)
N6 0.056(4) 0.063(5) 0.095(6) 0.002(4) 0.017(4) 0.025(4)
N7 0.041(4) 0.067(5) 0.083(5) 0.001(4) 0.015(3) 0.019(3)
N8 0.052(5) 0.060(5) 0.097(6) 0.012(4) 0.026(4) 0.017(4)
C1 0.078(6) 0.105(8) 0.103(7) 0.008(6) 0.038(5) 0.038(6)
C2 0.059(6) 0.095(8) 0.087(8) 0.010(6) 0.024(5) 0.030(5)
C3 0.093(8) 0.110(9) 0.107(8) 0.024(7) 0.053(6) 0.044(7)
C4 0.081(7) 0.106(9) 0.094(8) 0.033(7) 0.039(6) 0.037(6)
C5 0.126(10) 0.172(12) 0.107(9) 0.062(8) 0.060(7) 0.078(9)
C6 0.095(9) 0.096(9) 0.082(8) -0.004(7) 0.035(7) 0.005(7)
C7 0.216(17) 0.110(12) 0.095(9) 0.011(8) 0.042(10) 0.007(11)
C8 0.27(2) 0.140(16) 0.151(16) -0.031(12) 0.114(17) -0.098(19)
C9 0.117(14) 0.27(3) 0.21(2) -0.08(2) 0.078(14) -0.084(19)
C10 0.103(12) 0.205(19) 0.161(15) -0.080(14) 0.042(10) -0.019(12)
C11 0.059(7) 0.115(10) 0.131(10) -0.018(7) 0.024(7) 0.005(7)
C12 0.089(7) 0.063(6) 0.091(7) 0.013(5) 0.025(5) 0.045(6)
C13 0.085(8) 0.094(9) 0.089(7) 0.014(7) 0.027(6) 0.048(7)
C14 0.071(8) 0.146(12) 0.090(8) 0.003(7) 0.015(6) 0.048(7)
C15 0.080(9) 0.155(12) 0.113(9) -0.009(8) 0.016(7) 0.057(8)
C16 0.083(10) 0.200(18) 0.128(11) -0.036(12) -0.012(8) 0.068(11)
C17 0.158(16) 0.212(19) 0.163(14) -0.010(14) -0.035(12) 0.118(14)
C18 0.139(12) 0.111(10) 0.133(10) 0.002(8) -0.006(8) 0.073(9)
C19 0.077(7) 0.080(7) 0.099(7) 0.025(5) 0.022(5) 0.039(5)
C20 0.047(5) 0.093(7) 0.113(8) 0.020(6) 0.002(5) 0.025(5)
C21 0.046(5) 0.086(7) 0.089(7) 0.009(6) 0.024(5) 0.021(5)
C22 0.035(5) 0.078(7) 0.097(7) -0.005(6) 0.010(4) 0.014(5)
C23 0.045(6) 0.077(7) 0.106(8) -0.006(6) 0.034(5) 0.006(5)
C24 0.047(5) 0.090(8) 0.125(8) 0.002(6) 0.032(5) 0.004(5)
C25 0.035(5) 0.076(7) 0.106(8) 0.003(6) 0.011(5) 0.015(4)
C26 0.060(6) 0.091(8) 0.101(8) 0.022(6) 0.019(5) 0.027(5)
C27 0.082(7) 0.101(9) 0.114(9) 0.016(6) 0.038(6) 0.034(6)
C28 0.078(7) 0.078(8) 0.144(11) 0.006(7) 0.052(7) 0.017(6)
C29 0.061(7) 0.100(9) 0.169(12) -0.003(8) 0.034(7) 0.021(6)
C30 0.058(6) 0.072(7) 0.140(9) 0.017(6) 0.032(6) 0.027(5)
C31 0.040(5) 0.076(7) 0.106(7) 0.014(5) 0.017(4) 0.023(4)
C32 0.064(6) 0.084(8) 0.111(8) 0.016(7) 0.036(6) 0.019(5)
C33 0.140(10) 0.119(10) 0.159(12) 0.066(9) 0.078(9) 0.073(8)
C34 0.202(15) 0.178(14) 0.177(14) 0.099(11) 0.120(12) 0.120(12)
C35 0.136(11) 0.155(14) 0.153(12) 0.053(11) 0.087(9) 0.062(10)
C36 0.116(9) 0.100(10) 0.131(10) 0.019(8) 0.060(8) 0.038(7)
C37 0.084(7) 0.079(7) 0.114(9) 0.004(6) 0.046(6) 0.010(6)
C38 0.054(5) 0.073(6) 0.111(8) 0.016(5) 0.030(5) 0.028(5)
C39 0.033(5) 0.076(6) 0.092(7) 0.015(5) 0.023(4) 0.015(4)
C40 0.043(6) 0.086(7) 0.110(8) 0.009(6) 0.014(5) 0.016(5)
C41 0.038(6) 0.114(9) 0.129(9) 0.024(7) 0.023(5) 0.018(6)
C42 0.048(6) 0.097(8) 0.133(9) 0.001(7) 0.029(6) 0.026(5)
C43 0.055(6) 0.072(7) 0.111(8) 0.001(5) 0.030(5) 0.015(5)
C44 0.050(5) 0.069(6) 0.093(7) 0.002(5) 0.020(5) 0.009(5)
C45 0.042(5) 0.047(5) 0.088(7) 0.007(5) 0.023(4) 0.019(4)
C46 0.046(5) 0.078(7) 0.090(7) 0.006(6) 0.023(5) 0.021(4)
C47 0.054(6) 0.104(8) 0.110(8) 0.024(7) 0.039(6) 0.042(6)
C48 0.074(7) 0.090(8) 0.114(9) 0.029(7) 0.049(6) 0.039(6)
C49 0.063(6) 0.087(8) 0.116(9) 0.008(7) 0.046(6) 0.004(5)
C50 0.049(5) 0.072(7) 0.100(7) 0.004(6) 0.025(5) 0.017(5)
C51 0.032(4) 0.084(7) 0.074(6) -0.005(5) 0.015(4) 0.016(4)
C52 0.035(4) 0.068(6) 0.076(6) 0.000(5) 0.009(4) 0.014(4)
C60 0.128(9) 0.080(7) 0.100(8) 0.024(6) 0.043(6) 0.030(6)
C61 0.067(6) 0.084(8) 0.081(7) 0.013(6) 0.018(5) 0.007(5)
C62 0.055(6) 0.094(8) 0.092(7) 0.014(6) 0.025(5) 0.028(5)
C63 0.046(5) 0.078(7) 0.097(8) -0.014(6) 0.015(5) 0.019(5)
C64 0.075(6) 0.102(8) 0.102(7) 0.000(6) 0.029(5) 0.043(6)
C67 0.130(12) 0.162(13) 0.077(8) 0.022(9) 0.033(8) 0.098(11)
C68 0.173(14) 0.209(16) 0.134(11) 0.036(10) 0.057(10) 0.149(14)
C69 0.25(3) 0.43(4) 0.137(16) 0.13(3) 0.114(19) 0.26(4)
C70 0.091(12) 0.43(4) 0.118(13) 0.11(2) 0.044(9) 0.14(2)
C71 0.092(10) 0.210(15) 0.126(11) 0.034(9) 0.004(8) 0.026(11)
C72 0.073(9) 0.178(14) 0.117(10) 0.006(10) 0.006(7) 0.050(10)
C73 0.127(10) 0.112(9) 0.086(8) 0.018(6) 0.015(7) 0.062(8)
C74 0.077(7) 0.065(7) 0.087(7) -0.001(6) 0.020(6) 0.022(6)
C75 0.113(9) 0.082(8) 0.100(8) 0.003(7) 0.016(7) 0.025(7)
C76 0.148(13) 0.102(10) 0.119(11) 0.017(8) 0.032(9) -0.011(10)
C77 0.093(10) 0.110(12) 0.162(14) 0.001(10) 0.013(9) -0.018(8)
C78 0.090(9) 0.106(10) 0.145(11) 0.002(9) -0.012(8) 0.008(8)
C79 0.073(7) 0.096(8) 0.098(8) 0.000(6) 0.007(6) 0.018(6)
C80 0.050(6) 0.089(8) 0.093(7) -0.010(6) 0.005(5) 0.022(5)
C81 0.069(6) 0.066(7) 0.144(9) 0.004(6) 0.033(6) 0.020(5)
C82 0.048(6) 0.075(7) 0.100(7) -0.004(6) 0.027(5) 0.014(5)
C83 0.037(5) 0.087(8) 0.100(7) -0.006(6) 0.013(5) 0.018(5)
C84 0.042(5) 0.090(8) 0.083(7) -0.005(6) 0.018(5) 0.019(5)
C85 0.053(6) 0.079(7) 0.114(8) 0.004(5) 0.009(5) 0.018(5)
C86 0.054(6) 0.083(8) 0.111(8) 0.011(6) 0.025(5) 0.014(5)
C87 0.137(10) 0.115(10) 0.177(12) 0.054(8) 0.104(9) 0.073(8)
C88 0.161(13) 0.169(15) 0.163(14) 0.045(11) 0.116(11) 0.049(11)
C89 0.108(10) 0.198(18) 0.131(12) 0.008(11) 0.067(9) 0.041(11)
C90 0.091(9) 0.148(12) 0.139(12) 0.066(9) 0.046(8) 0.033(8)
C91 0.076(7) 0.125(10) 0.123(10) 0.039(8) 0.027(6) 0.041(7)
C92 0.051(5) 0.069(6) 0.117(8) 0.017(6) 0.031(5) 0.016(5)
C93 0.031(5) 0.083(7) 0.090(7) 0.007(5) 0.014(4) 0.013(4)
C94 0.067(6) 0.081(7) 0.111(8) 0.017(6) 0.023(5) 0.034(5)
C95 0.088(8) 0.099(9) 0.153(11) 0.003(8) 0.044(7) 0.044(6)
C96 0.074(7) 0.092(9) 0.113(9) -0.007(7) 0.039(6) 0.015(6)
C97 0.067(6) 0.100(8) 0.104(8) 0.018(6) 0.038(5) 0.026(6)
C98 0.052(6) 0.100(8) 0.106(8) 0.022(6) 0.021(5) 0.025(5)
C99 0.045(5) 0.070(6) 0.086(6) 0.003(5) 0.013(4) 0.016(4)
C100 0.044(5) 0.082(7) 0.080(7) 0.009(6) 0.023(5) 0.013(5)
C101 0.054(6) 0.086(7) 0.097(8) 0.014(6) 0.034(6) 0.036(5)
C102 0.064(7) 0.095(8) 0.113(8) 0.019(7) 0.044(6) 0.042(6)
C103 0.087(8) 0.069(7) 0.138(10) 0.034(7) 0.069(7) 0.037(6)
C104 0.064(6) 0.068(7) 0.125(9) -0.003(7) 0.034(7) 0.010(5)
C105 0.058(6) 0.094(8) 0.100(8) 0.012(6) 0.028(5) 0.016(5)
C106 0.045(5) 0.057(6) 0.084(6) 0.002(5) 0.023(4) 0.020(4)
C107 0.049(6) 0.075(7) 0.105(7) 0.007(5) 0.014(5) 0.017(5)
C108 0.047(5) 0.078(7) 0.115(8) 0.017(6) 0.020(5) 0.020(5)
C109 0.061(6) 0.087(8) 0.116(8) 0.012(6) 0.037(6) 0.028(5)
C110 0.062(6) 0.082(7) 0.102(7) 0.000(5) 0.033(5) 0.023(5)
C111 0.056(5) 0.075(7) 0.090(7) 0.010(5) 0.033(5) 0.024(5)
C112 0.044(5) 0.052(5) 0.071(6) -0.006(4) 0.008(4) 0.013(4)
C113 0.040(5) 0.067(6) 0.071(6) 0.000(4) 0.018(4) 0.021(4)

loop_
_atom_type_symbol
_atom_type_description
_atom_type_scat_dispersion_real
_atom_type_scat_dispersion_imag
_atom_type_scat_source
C C 0.0181 0.0091 'International Tables Vol C Tables 4.2.6.8 and 6.1.1.4'
H H 0.0000 0.0000 'International Tables Vol C Tables 4.2.6.8 and 6.1.1.4'
N N 0.0311 0.0180 'International Tables Vol C Tables 4.2.6.8 and 6.1.1.4'
Cu Cu -1.9646 0.5888 'International Tables Vol C Tables 4.2.6.8 and 6.1.1.4'

loop_
_geom_angle_atom_site_label_1
_geom_angle_atom_site_label_2
_geom_angle_atom_site_label_3
_geom_angle
_geom_angle_publ_flag
N3 CU1 N4 98.1(3) y
N3 CU1 C51 149.4(3) y
N4 CU1 C51 112.1(3) y
N3 CU1 C52 111.3(3) y
N4 CU1 C52 150.5(3) y
C51 CU1 C52 38.4(3) y
N3 CU1 CU2 121.0(2) y
N4 CU1 CU2 117.0(2) y
C51 CU1 CU2 48.6(2) y
C52 CU1 CU2 48.0(2) y
N2 CU2 N1 99.2(3) y
N2 CU2 C52 149.9(3) y
N1 CU2 C52 110.8(3) y
N2 CU2 C51 111.6(4) y
N1 CU2 C51 148.9(4) y
C52 CU2 C51 38.3(3) y
N2 CU2 CU1 117.1(2) y
N1 CU2 CU1 114.6(2) y
C52 CU2 CU1 48.5(2) y
C51 CU2 CU1 47.6(2) y
N5 CU3 N6 97.9(3) y
N5 CU3 C112 150.3(3) y
N6 CU3 C112 111.8(3) y
N5 CU3 C113 111.8(3) y
N6 CU3 C113 150.1(4) y
C112 CU3 C113 38.7(3) y
N5 CU3 CU4 120.1(2) y
N6 CU3 CU4 114.1(2) y
C112 CU3 CU4 48.5(2) y
C113 CU3 CU4 47.5(2) y
N8 CU4 N7 99.2(3) y
N8 CU4 C113 110.8(3) y
N7 CU4 C113 149.5(3) y
N8 CU4 C112 149.6(3) y
N7 CU4 C112 111.2(3) y
C113 CU4 C112 38.8(3) y
N8 CU4 CU3 116.2(2) y
N7 CU4 CU3 121.7(2) y
C113 CU4 CU3 48.6(2) y
C112 CU4 CU3 47.8(2) y
C2 N1 C12 116.4(7) y
C2 N1 CU2 122.0(7) y
C12 N1 CU2 121.3(5) y
C4 N2 C19 114.6(8) y
C4 N2 CU2 122.9(7) y
C19 N2 CU2 122.5(6) y
C21 N3 C31 117.4(7) y
C21 N3 CU1 120.6(6) y
C31 N3 CU1 121.9(5) y
C23 N4 C38 117.3(7) y
C23 N4 CU1 121.9(6) y
C38 N4 CU1 120.7(5) y
C61 N5 C73 118.8(8) y
C61 N5 CU3 121.4(7) y
C73 N5 CU3 119.4(6) y
C63 N6 C80 118.4(7) y
C63 N6 CU3 122.0(6) y
C80 N6 CU3 119.4(6) y
C84 N7 C99 117.8(7) y
C84 N7 CU4 120.1(6) y
C99 N7 CU4 122.0(5) y
C82 N8 C92 118.0(7) y
C82 N8 CU4 120.8(6) y
C92 N8 CU4 120.4(6) y
C2 C1 H1A 109.5 ?
C2 C1 H1B 109.5 ?
H1A C1 H1B 109.5 ?
C2 C1 H1C 109.5 ?
H1A C1 H1C 109.5 ?
H1B C1 H1C 109.5 ?
N1 C2 C3 120.6(9) y
N1 C2 C1 120.8(9) y
C3 C2 C1 118.6(9) y
C4 C3 C2 133.2(9) y
C4 C3 H3A 113.4 ?
C2 C3 H3A 113.4 ?
N2 C4 C3 120.2(9) y
N2 C4 C5 121.4(9) y
C3 C4 C5 118.4(9) y
C4 C5 H5A 109.5 ?
C4 C5 H5B 109.5 ?
H5A C5 H5B 109.5 ?
C4 C5 H5C 109.5 ?
H5A C5 H5C 109.5 ?
H5B C5 H5C 109.5 ?
C11 C6 C7 120.6(12) y
C7 C6 C12 117.2(13) y
C8 C7 C6 119.1(16) y
C8 C7 H7A 120.5 ?
C6 C7 H7A 120.5 ?
C9 C8 C7 120(2) y
C9 C8 H8A 120 ?
C7 C8 H8A 120 ?
C10 C9 C8 118.1(19) y
C10 C9 H9A 120.9 ?
C8 C9 H9A 120.9 ?
C9 C10 C11 123(2) y
C9 C10 H10A 118.4 ?
C11 C10 H10A 118.4 ?
C6 C11 C10 117.9(14) y
C6 C11 H11A 121 ?
C10 C11 H11A 121 ?
N1 C12 C6 114.1(8) y
N1 C12 H12A 108.7 ?
C6 C12 H12A 108.7 ?
N1 C12 H12B 108.7 ?
C6 C12 H12B 108.7 ?
H12A C12 H12B 107.6 ?
C18 C13 C19 119.4(11) y
C13 C14 C15 121.7(12) y
C13 C14 H14A 119.1 ?
C15 C14 H14A 119.1 ?
C16 C15 C14 118.6(13) y
C16 C15 H15A 120.7 ?
C14 C15 H15A 120.7 ?
C15 C16 H16A 119.5 ?
C17 C16 H16A 119.5 ?
C16 C17 C18 120.9(15) y
C16 C17 H17A 119.5 ?
C18 C17 H17A 119.5 ?
C13 C18 C17 118.6(13) y
C13 C18 H18A 120.7 ?
C17 C18 H18A 120.7 ?
N2 C19 C13 115.3(8) y
N2 C19 H19A 108.5 ?
C13 C19 H19A 108.5 ?
N2 C19 H19B 108.5 ?
C13 C19 H19B 108.5 ?
H19A C19 H19B 107.5 ?
C21 C20 H20A 109.5 ?
C21 C20 H20B 109.5 ?
H20A C20 H20B 109.5 ?
C21 C20 H20C 109.5 ?
H20A C20 H20C 109.5 ?
H20B C20 H20C 109.5 ?
N3 C21 C22 122.1(8) y
N3 C21 C20 119.9(8) y
C22 C21 C20 117.9(8) y
C21 C22 C23 131.1(8) y
C21 C22 H22A 114.5 ?
C23 C22 H22A 114.5 ?
N4 C23 C22 121.0(8) y
N4 C23 C24 121.1(9) y
C22 C23 C24 117.9(8) y
C23 C24 H24A 109.5 ?
C23 C24 H24B 109.5 ?
H24A C24 H24B 109.5 ?
C23 C24 H24C 109.5 ?
H24A C24 H24C 109.5 ?
H24B C24 H24C 109.5 ?
C26 C25 C30 118.9(9) y
C26 C25 C31 122.0(8) y
C30 C25 C31 119.0(9) y
C25 C26 C27 121.4(9) y
C25 C26 H26A 119.3 ?
C27 C26 H26A 119.3 ?
C28 C27 H27A 120.2 ?
C26 C27 H27A 120.2 ?
C29 C28 C27 120(1) y
C29 C28 H28A 120 ?
C27 C28 H28A 120 ?
C28 C29 C30 121.6(11) y
C28 C29 H29A 119.2 ?
C30 C29 H29A 119.2 ?
C25 C30 H30A 120.7 ?
C29 C30 H30A 120.7 ?
N3 C31 C25 113.9(7) y
N3 C31 H31A 108.8 ?
C25 C31 H31A 108.8 ?
N3 C31 H31B 108.8 ?
C25 C31 H31B 108.8 ?
H31A C31 H31B 107.7 ?
C34 C33 C32 121.1(11) y
C34 C33 H33A 119.5 ?
C32 C33 H33A 119.5 ?
C35 C34 C33 120.3(12) y
C35 C34 H34A 119.9 ?
C33 C34 H34A 119.9 ?
C34 C35 H35A 119 ?
C36 C35 H35A 119 ?
C35 C36 C37 118.2(11) y
C35 C36 H36A 120.9 ?
C37 C36 H36A 120.9 ?
C36 C37 H37A 119.7 ?
C32 C37 H37A 119.7 ?
N4 C38 C32 114.1(7) y
N4 C38 H38A 108.7 ?
C32 C38 H38A 108.7 ?
N4 C38 H38B 108.7 ?
C32 C38 H38B 108.7 ?
H38A C38 H38B 107.6 ?
C44 C39 C40 118.9(8) y
C44 C39 C51 121.0(7) y
C40 C39 C51 120.0(8) y
C41 C40 C39 119.2(9) y
C41 C40 H40A 120.4 ?
C39 C40 H40A 120.4 ?
C42 C41 C40 121.0(9) y
C42 C41 H41A 119.5 ?
C40 C41 H41A 119.5 ?
C41 C42 C43 120.7(9) y
C41 C42 H42A 119.6 ?
C43 C42 H42A 119.6 ?
C42 C43 C44 119.2(8) y
C42 C43 H43A 120.4 ?
C44 C43 H43A 120.4 ?
C39 C44 C43 120.9(8) y
C39 C44 H44A 119.6 ?
C43 C44 H44A 119.6 ?
C46 C45 C50 118.7(8) y
C46 C45 C52 121.4(8) y
C50 C45 C52 119.9(8) y
C45 C46 C47 120.9(9) y
C45 C46 H46A 119.6 ?
C47 C46 H46A 119.6 ?
C48 C47 H47A 120.1 ?
C46 C47 H47A 120.1 ?
C49 C48 H48A 120.1 ?
C47 C48 H48A 120.1 ?
C48 C49 C50 120.8(9) y
C48 C49 H49A 119.6 ?
C50 C49 H49A 119.6 ?
C49 C50 C45 120.0(9) y
C49 C50 H50A 120 ?
C45 C50 H50A 120 ?
C52 C51 C39 140.1(8) y
C52 C51 CU1 72.0(5) y
C39 C51 CU1 131.7(6) y
C52 C51 CU2 70.3(5) y
C39 C51 CU2 133.7(6) y
CU1 C51 CU2 83.8(3) y
C51 C52 C45 141.1(7) y
C51 C52 CU2 71.5(5) y
C45 C52 CU2 133.4(6) y
C51 C52 CU1 69.6(5) y
C45 C52 CU1 132.0(6) y
CU2 C52 CU1 83.4(3) y
C61 C60 H60A 109.5 ?
C61 C60 H60B 109.5 ?
H60A C60 H60B 109.5 ?
C61 C60 H60C 109.5 ?
H60A C60 H60C 109.5 ?
H60B C60 H60C 109.5 ?
C62 C61 N5 124.2(9) y
C62 C61 C60 117.8(9) y
N5 C61 C60 118.0(9) y
C61 C62 C63 129.2(9) y
C61 C62 H62A 115.4 ?
C63 C62 H62A 115.4 ?
N6 C63 C62 122.9(8) y
N6 C63 C64 120.2(9) y
C62 C63 C64 116.8(9) y
C63 C64 H64A 109.5 ?
C63 C64 H64B 109.5 ?
H64A C64 H64B 109.5 ?
C63 C64 H64C 109.5 ?
H64A C64 H64C 109.5 ?
H64B C64 H64C 109.5 ?
C72 C67 C68 117.3(16) y
C72 C67 C73 125.1(12) y
C68 C67 C73 117.5(15) y
C67 C68 C69 122.3(19) y
C67 C68 H68A 118.9 ?
C69 C68 H68A 118.9 ?
C70 C69 C68 119(3) y
C70 C69 H69A 120.7 ?
C68 C69 H69A 120.7 ?
C69 C70 C71 123(3) y
C69 C70 H70A 118.3 ?
C71 C70 H70A 118.3 ?
C70 C71 C72 114.2(16) y
C70 C71 H71A 122.9 ?
C72 C71 H71A 122.9 ?
C67 C72 H72A 118 ?
C71 C72 H72A 118 ?
N5 C73 C67 111.1(9) y
N5 C73 H73A 109.4 ?
C67 C73 H73A 109.4 ?
N5 C73 H73B 109.4 ?
C67 C73 H73B 109.4 ?
H73A C73 H73B 108 ?
C76 C75 C74 123.1(11) y
C76 C75 H75A 118.5 ?
C74 C75 H75A 118.5 ?
C75 C76 C77 117.5(12) y
C75 C76 H76A 121.3 ?
C77 C76 H76A 121.3 ?
C78 C77 C76 121.1(12) y
C78 C77 H77A 119.4 ?
C76 C77 H77A 119.4 ?
C79 C78 C77 118.6(11) y
C79 C78 H78A 120.7 ?
C77 C78 H78A 120.7 ?
C78 C79 C74 121.8(11) y
C78 C79 H79A 119.1 ?
C74 C79 H79A 119.1 ?
N6 C80 C74 114.0(8) y
N6 C80 H80A 108.8 ?
C74 C80 H80A 108.8 ?
N6 C80 H80B 108.8 ?
C74 C80 H80B 108.8 ?
H80A C80 H80B 107.7 ?
C82 C81 H81A 109.5 ?
C82 C81 H81B 109.5 ?
H81A C81 H81B 109.5 ?
C82 C81 H81C 109.5 ?
H81A C81 H81C 109.5 ?
H81B C81 H81C 109.5 ?
N8 C82 C83 123.7(9) y
N8 C82 C81 120.5(9) y
C83 C82 C81 115.7(9) y
C82 C83 C84 129.1(9) y
C82 C83 H83A 115.4 ?
C84 C83 H83A 115.4 ?
N7 C84 C83 123.7(8) y
N7 C84 C85 120.2(9) y
C83 C84 C85 116.1(8) y
C84 C85 H85A 109.5 ?
C84 C85 H85B 109.5 ?
H85A C85 H85B 109.5 ?
C84 C85 H85C 109.5 ?
H85A C85 H85C 109.5 ?
H85B C85 H85C 109.5 ?
C88 C87 C86 123.5(12) y
C88 C87 H87A 118.2 ?
C86 C87 H87A 118.2 ?
C89 C88 C87 119.2(14) y
C89 C88 H88A 120.4 ?
C87 C88 H88A 120.4 ?
C88 C89 H89A 119.7 ?
C90 C89 H89A 119.7 ?
C89 C90 H90A 119.7 ?
C91 C90 H90A 119.7 ?
C86 C91 H91A 120.6 ?
C90 C91 H91A 120.6 ?
N8 C92 C86 114.4(7) y
N8 C92 H92A 108.7 ?
C86 C92 H92A 108.7 ?
N8 C92 H92B 108.7 ?
C86 C92 H92B 108.7 ?
H92A C92 H92B 107.6 ?
C93 C94 H94A 119.9 ?
C95 C94 H94A 119.9 ?
C96 C95 H95A 119.5 ?
C94 C95 H95A 119.5 ?
C97 C96 H96A 120.8 ?
C95 C96 H96A 120.8 ?
C96 C97 H97A 119.2 ?
C98 C97 H97A 119.2 ?
C93 C98 C97 120.9(9) y
C93 C98 H98A 119.5 ?
C97 C98 H98A 119.5 ?
N7 C99 C93 114.9(7) y
N7 C99 H99A 108.5 ?
C93 C99 H99A 108.5 ?
N7 C99 H99B 108.5 ?
C93 C99 H99B 108.5 ?
H99A C99 H99B 107.5 ?
C101 C100 C105 119.2(9) y
C101 C100 C112 122.4(8) y
C105 C100 C112 118.3(9) y
C100 C101 H10B 118.8 ?
C102 C101 H10B 118.8 ?
C103 C102 H10C 120.7 ?
C101 C102 H10C 120.7 ?
C104 C103 H10D 119.8 ?
C102 C103 H10D 119.8 ?
C103 C104 C105 120.0(9) y
C103 C104 H10E 120 ?
C105 C104 H10E 120 ?
C100 C105 C104 119.2(9) y
C100 C105 H10F 120.4 ?
C104 C105 H10F 120.4 ?
C111 C106 C107 119.3(7) y
C111 C106 C113 119.9(7) y
C107 C106 C113 120.7(7) y
C106 C107 C108 119.0(8) y
C106 C107 H10G 120.5 ?
C108 C107 H10G 120.5 ?
C109 C108 C107 121.8(8) y
C109 C108 H10H 119.1 ?
C107 C108 H10H 119.1 ?
C108 C109 C110 120.1(8) y
C108 C109 H10I 120 ?
C110 C109 H10I 120 ?
C109 C110 C111 118.7(8) y
C109 C110 H11B 120.7 ?
C111 C110 H11B 120.7 ?
C106 C111 C110 121.1(8) y
C106 C111 H11C 119.4 ?
C110 C111 H11C 119.4 ?
C113 C112 C100 140.1(7) y
C113 C112 CU3 71.6(5) y
C100 C112 CU3 135.6(6) y
C113 C112 CU4 69.2(5) y
C100 C112 CU4 130.5(6) y
CU3 C112 CU4 83.7(3) y
C112 C113 C106 139.9(7) y
C112 C113 CU4 71.9(5) y
C106 C113 CU4 130.5(6) y
C112 C113 CU3 69.8(5) y
C106 C113 CU3 135.3(6) y
CU4 C113 CU3 84.0(3) y

loop_
_geom_bond_atom_site_label_1
_geom_bond_atom_site_label_2
_geom_bond_distance
_geom_bond_publ_flag
Cu1 N3 1.919(6) y
Cu1 N4 1.922(6) y
Cu1 C51 1.948(7) y
Cu1 C52 1.977(8) y
Cu1 Cu2 2.6210(16) y
Cu2 N2 1.903(7) y
Cu2 N1 1.921(7) y
Cu2 C52 1.962(8) y
Cu2 C51 1.976(8) y
Cu3 N5 1.919(7) y
Cu3 N6 1.926(6) y
Cu3 C112 1.965(8) y
Cu3 C113 1.987(7) y
Cu3 Cu4 2.6351(16) y
Cu4 N8 1.919(6) y
Cu4 N7 1.924(6) y
Cu4 C113 1.952(7) y
Cu4 C112 1.985(7) y
N1 C2 1.354(10) y
N1 C12 1.472(9) y
N2 C4 1.358(10) y
N2 C19 1.464(9) y
N3 C21 1.352(9) y
N3 C31 1.460(9) y
N4 C23 1.347(10) y
N4 C38 1.488(9) y
N5 C61 1.36(1) y
N5 C73 1.484(11) y
N6 C63 1.349(10) y
N6 C80 1.446(10) y
N7 C84 1.347(9) y
N7 C99 1.443(9) y
N8 C82 1.343(10) y
N8 C92 1.466(9) y
C1 C2 1.504(11) y
C1 H1a 0.98 ?
C1 H1b 0.98 ?
C1 H1c 0.98 ?
C2 C3 1.413(12) y
C3 C4 1.388(12) y
C3 H3a 0.95 ?
C4 C5 1.496(12) y
C5 H5a 0.98 ?
C5 H5b 0.98 ?
C5 H5c 0.98 ?
C6 C11 1.380(13) y
C6 C7 1.399(14) y
C6 C12 1.492(12) y
C7 C8 1.396(19) y
C7 H7a 0.95 ?
C8 C9 1.39(3) y
C8 H8a 0.95 ?
C9 C10 1.36(3) y
C9 H9a 0.95 ?
C10 C11 1.387(16) y
C10 H10a 0.95 ?
C11 H11a 0.95 ?
C12 H12a 0.99 ?
C12 H12b 0.99 ?
C13 C14 1.369(12) y
C13 C18 1.389(12) y
C13 C19 1.520(12) y
C14 C15 1.392(13) y
C14 H14a 0.95 ?
C15 C16 1.356(16) y
C15 H15a 0.95 ?
C16 C17 1.356(18) y
C16 H16a 0.95 ?
C17 C18 1.398(16) y
C17 H17a 0.95 ?
C18 H18a 0.95 ?
C19 H19a 0.99 ?
C19 H19b 0.99 ?
C20 C21 1.506(11) y
C20 H20a 0.98 ?
C20 H20b 0.98 ?
C20 H20c 0.98 ?
C21 C22 1.390(11) y
C22 C23 1.403(11) y
C22 H22a 0.95 ?
C23 C24 1.520(11) y
C24 H24a 0.98 ?
C24 H24b 0.98 ?
C24 H24c 0.98 ?
C25 C26 1.383(11) y
C25 C30 1.401(11) y
C25 C31 1.546(11) y
C26 C27 1.385(12) y
C26 H26a 0.95 ?
C27 C28 1.373(12) y
C27 H27a 0.95 ?
C28 C29 1.362(13) y
C28 H28a 0.95 ?
C29 C30 1.401(13) y
C29 H29a 0.95 ?
C30 H30a 0.95 ?
C31 H31a 0.99 ?
C31 H31b 0.99 ?
C32 C33 1.390(12) y
C32 C37 1.420(12) y
C32 C38 1.533(11) y
C33 C34 1.370(15) y
C33 H33a 0.95 ?
C34 C35 1.364(15) y
C34 H34a 0.95 ?
C35 C36 1.375(14) y
C35 H35a 0.95 ?
C36 C37 1.402(12) y
C36 H36a 0.95 ?
C37 H37a 0.95 ?
C38 H38a 0.99 ?
C38 H38b 0.99 ?
C39 C44 1.379(10) y
C39 C40 1.408(10) y
C39 C51 1.494(10) y
C40 C41 1.392(12) y
C40 H40a 0.95 ?
C41 C42 1.354(11) y
C41 H41a 0.95 ?
C42 C43 1.382(11) y
C42 H42a 0.95 ?
C43 C44 1.395(10) y
C43 H43a 0.95 ?
C44 H44a 0.95 ?
C45 C46 1.379(10) y
C45 C50 1.414(10) y
C45 C52 1.49(1) y
C46 C47 1.405(11) y
C46 H46a 0.95 ?
C47 C48 1.392(11) y
C47 H47a 0.95 ?
C48 C49 1.374(11) y
C48 H48a 0.95 ?
C49 C50 1.394(11) y
C49 H49a 0.95 ?
C50 H50a 0.95 ?
C51 C52 1.291(10) y
C60 C61 1.529(12) y
C60 H60a 0.98 ?
C60 H60b 0.98 ?
C60 H60c 0.98 ?
C61 C62 1.358(12) y
C62 C63 1.405(11) y
C62 H62a 0.95 ?
C63 C64 1.513(10) y
C64 H64a 0.98 ?
C64 H64b 0.98 ?
C64 H64c 0.98 ?
C67 C72 1.316(14) y
C67 C68 1.384(15) y
C67 C73 1.507(16) y
C68 C69 1.39(3) y
C68 H68a 0.95 ?
C69 C70 1.30(3) y
C69 H69a 0.95 ?
C70 C71 1.42(2) y
C70 H70a 0.95 ?
C71 C72 1.424(15) y
C71 H71a 0.95 ?
C72 H72a 0.95 ?
C73 H73a 0.99 ?
C73 H73b 0.99 ?
C74 C79 1.385(12) y
C74 C75 1.388(12) y
C74 C80 1.513(11) y
C75 C76 1.379(13) y
C75 H75a 0.95 ?
C76 C77 1.402(15) y
C76 H76a 0.95 ?
C77 C78 1.401(15) y
C77 H77a 0.95 ?
C78 C79 1.382(12) y
C78 H78a 0.95 ?
C79 H79a 0.95 ?
C80 H80a 0.99 ?
C80 H80b 0.99 ?
C81 C82 1.536(11) y
C81 H81a 0.98 ?
C81 H81b 0.98 ?
C81 H81c 0.98 ?
C82 C83 1.384(11) y
C83 C84 1.403(11) y
C83 H83a 0.95 ?
C84 C85 1.506(11) y
C85 H85a 0.98 ?
C85 H85b 0.98 ?
C85 H85c 0.98 ?
C86 C87 1.384(12) y
C86 C91 1.392(12) y
C86 C92 1.512(11) y
C87 C88 1.381(15) y
C87 H87a 0.95 ?
C88 C89 1.326(16) y
C88 H88a 0.95 ?
C89 C90 1.383(16) y
C89 H89a 0.95 ?
C90 C91 1.414(14) y
C90 H90a 0.95 ?
C91 H91a 0.95 ?
C92 H92a 0.99 ?
C92 H92b 0.99 ?
C93 C98 1.379(11) y
C93 C94 1.390(11) y
C93 C99 1.522(10) y
C94 C95 1.402(12) y
C94 H94a 0.95 ?
C95 C96 1.374(13) y
C95 H95a 0.95 ?
C96 C97 1.358(12) y
C96 H96a 0.95 ?
C97 C98 1.391(11) y
C97 H97a 0.95 ?
C98 H98a 0.95 ?
C99 H99a 0.99 ?
C99 H99b 0.99 ?
C100 C101 1.366(11) y
C100 C105 1.382(11) y
C100 C112 1.472(11) y
C101 C102 1.385(11) y
C101 H10b 0.95 ?
C102 C103 1.384(12) y
C102 H10c 0.95 ?
C103 C104 1.374(12) y
C103 H10d 0.95 ?
C104 C105 1.420(12) y
C104 H10e 0.95 ?
C105 H10f 0.95 ?
C106 C111 1.376(10) y
C106 C107 1.394(10) y
C106 C113 1.484(10) y
C107 C108 1.396(11) y
C107 H10g 0.95 ?
C108 C109 1.351(11) y
C108 H10h 0.95 ?
C109 C110 1.391(11) y
C109 H10i 0.95 ?
C110 C111 1.406(10) y
C110 H11b 0.95 ?
C111 H11c 0.95 ?
C112 C113 1.308(10) y
